data_8103290
loop_
_publ_author_name
'Bo Xiao'

_publ_section_title
;
 Crystal structure of
 tetraiodobis[m-(1,1'-(1,5-pentanediyl)-bis-1H-benzimidazole)]dimercury(II),
 [HgI2(C19H20N4)]2
;
_journal_issue 1
_journal_name_full 'Zeitschrift f\"ur Kristallographie - New Crystal Structures'
_journal_page_first 57
_journal_volume 227
_journal_year 2012
_chemical_formula_sum 'C19 H20 Hg I2 N4'
_chemical_formula_weight 758.78
_space_group_IT_number 15
_symmetry_cell_setting monoclinic
_symmetry_space_group_name_Hall '-C 2yc'
_symmetry_space_group_name_H-M 'C 1 2/c 1'
_atom_sites_solution_hydrogens geom
_atom_sites_solution_primary direct
_atom_sites_solution_secondary difmap
_audit_creation_method SHELXL-97
_audit_update_record
;
2010-12-30 # Formatted by publCIF
;
_cell_angle_alpha 90.00
_cell_angle_beta 100.343(11)
_cell_angle_gamma 90.00
_cell_formula_units_Z 8
_cell_length_a 19.471(2)
_cell_length_b 10.5640(10)
_cell_length_c 21.295(3)
_cell_measurement_reflns_used 3496
_cell_measurement_temperature 296(2)
_cell_measurement_theta_max 26.3148
_cell_measurement_theta_min 3.0555
_cell_volume 4309.0(9)
_computing_cell_refinement 'Bruker FRAMBO'
_computing_data_collection 'Bruker FRAMBO'
_computing_data_reduction 'Bruker SAINT'
_computing_molecular_graphics 'Bruker SHELXTL'
_computing_publication_material 'Bruker SHELXTL'
_computing_structure_refinement 'SHELXL-97 (Sheldrick, 1997)'
_computing_structure_solution 'SHELXS-97 (Sheldrick, 1990)'
_diffrn_ambient_temperature 296(2)
_diffrn_measured_fraction_theta_full 0.998
_diffrn_measured_fraction_theta_max 0.998
_diffrn_measurement_device_type 'multiwire proportional'
_diffrn_measurement_method 'phi and omega scans'
_diffrn_radiation_monochromator graphite
_diffrn_radiation_source 'fine-focus sealed tube'
_diffrn_radiation_type MoK\a
_diffrn_radiation_wavelength 0.71073
_diffrn_reflns_av_R_equivalents 0.0400
_diffrn_reflns_av_sigmaI/netI 0.0571
_diffrn_reflns_limit_h_max 23
_diffrn_reflns_limit_h_min -18
_diffrn_reflns_limit_k_max 12
_diffrn_reflns_limit_k_min -8
_diffrn_reflns_limit_l_max 23
_diffrn_reflns_limit_l_min -25
_diffrn_reflns_number 8677
_diffrn_reflns_theta_full 25.50
_diffrn_reflns_theta_max 25.50
_diffrn_reflns_theta_min 3.06
_diffrn_standards_decay_% 0
_diffrn_standards_interval_count 0
_diffrn_standards_interval_time 0
_diffrn_standards_number 0
_exptl_absorpt_coefficient_mu 10.020
_exptl_absorpt_correction_T_max 0.4053
_exptl_absorpt_correction_T_min 0.2065
_exptl_absorpt_correction_type multi-scan
_exptl_absorpt_process_details sadabs
_exptl_crystal_colour colourless
_exptl_crystal_density_diffrn 2.339
_exptl_crystal_density_method 'not measured'
_exptl_crystal_description block
_exptl_crystal_F_000 2784
_exptl_crystal_size_max 0.23
_exptl_crystal_size_mid 0.15
_exptl_crystal_size_min 0.11
_refine_diff_density_max 1.086
_refine_diff_density_min -1.335
_refine_diff_density_rms 0.174
_refine_ls_extinction_method none
_refine_ls_goodness_of_fit_ref 1.044
_refine_ls_hydrogen_treatment constr
_refine_ls_matrix_type full
_refine_ls_number_parameters 235
_refine_ls_number_reflns 4007
_refine_ls_number_restraints 0
_refine_ls_restrained_S_all 1.044
_refine_ls_R_factor_all 0.0577
_refine_ls_R_factor_gt 0.0410
_refine_ls_shift/su_max 0.001
_refine_ls_shift/su_mean 0.000
_refine_ls_structure_factor_coef Fsqd
_refine_ls_weighting_details 'calc w=1/[\s^2^(Fo^2^)+(0.0323P)^2^+0.0000P] where P=(Fo^2^+2Fc^2^)/3'
_refine_ls_weighting_scheme calc
_refine_ls_wR_factor_gt 0.0784
_refine_ls_wR_factor_ref 0.0866
_reflns_number_gt 3195
_reflns_number_total 4007
_reflns_threshold_expression >2sigma(I)
_cod_data_source_file 1267-3617.cff
_cod_data_source_block a
_cod_depositor_comments
;
The following automatic conversions were performed:

'_symmetry_cell_setting' value 'Monoclinic' changed to 'monoclinic'
according to /home/saulius/struct/CIF-dictionaries/cif_core.dic
dictionary named 'cif_core.dic' version 2.4.1 from 2010-06-29.

Automatic conversion script
Id: cif_fix_values 1715 2011-07-08 13:25:40Z adriana 
;
_cod_original_cell_volume 4309.1(9)
_cod_original_sg_symbol_H-M C2/c
_cod_database_code 8103290

loop_
_symmetry_equiv_pos_as_xyz
'x, y, z'
'-x, y, -z+1/2'
'x+1/2, y+1/2, z'
'-x+1/2, y+1/2, -z+1/2'
'-x, -y, -z'
'x, -y, z-1/2'
'-x+1/2, -y+1/2, -z'
'x+1/2, -y+1/2, z-1/2'

loop_
_atom_site_label
_atom_site_type_symbol
_atom_site_fract_x
_atom_site_fract_y
_atom_site_fract_z
_atom_site_U_iso_or_equiv
_atom_site_adp_type
_atom_site_occupancy
_atom_site_symmetry_multiplicity
_atom_site_calc_flag
_atom_site_refinement_flags
Hg1 Hg 0.402268(16) 0.88864(3) 0.428804(17) 0.03905(12) Uani 1 1 d .
I1 I 0.48761(3) 1.03326(5) 0.37602(3) 0.04999(18) Uani 1 1 d .
I2 I 0.29444(3) 0.94926(5) 0.48825(3) 0.04728(18) Uani 1 1 d .
N1 N 0.4564(3) 0.5785(5) 0.5662(3) 0.0342(15) Uani 1 1 d .
N2 N 0.4535(3) 0.7213(6) 0.4889(3) 0.0369(16) Uani 1 1 d .
N3 N 0.2592(4) 0.8403(6) 0.7024(4) 0.0424(18) Uani 1 1 d .
N4 N 0.1599(3) 0.7494(6) 0.6527(3) 0.0404(17) Uani 1 1 d .
C1 C 0.4173(4) 0.6518(7) 0.5220(4) 0.0344(19) Uani 1 1 d .
H1 H 0.3688 0.6530 0.5156 0.041 Uiso 1 1 calc R
C2 C 0.5254(4) 0.6047(6) 0.5639(4) 0.0319(18) Uani 1 1 d .
C3 C 0.5877(4) 0.5599(8) 0.5988(4) 0.044(2) Uani 1 1 d .
H3 H 0.5889 0.5014 0.6316 0.053 Uiso 1 1 calc R
C4 C 0.6476(4) 0.6073(8) 0.5819(5) 0.052(3) Uani 1 1 d .
H4 H 0.6906 0.5785 0.6032 0.062 Uiso 1 1 calc R
C5 C 0.6456(4) 0.6958(8) 0.5345(5) 0.048(2) Uani 1 1 d .
H5 H 0.6877 0.7266 0.5258 0.058 Uiso 1 1 calc R
C6 C 0.5848(4) 0.7411(7) 0.4994(4) 0.042(2) Uani 1 1 d .
H6 H 0.5847 0.8010 0.4673 0.051 Uiso 1 1 calc R
C7 C 0.5228(4) 0.6923(6) 0.5142(4) 0.0291(17) Uani 1 1 d .
C8 C 0.4319(5) 0.5026(7) 0.6145(4) 0.044(2) Uani 1 1 d .
H8A H 0.4622 0.4298 0.6245 0.053 Uiso 1 1 calc R
H8B H 0.3852 0.4720 0.5978 0.053 Uiso 1 1 calc R
C9 C 0.4308(5) 0.5787(8) 0.6752(4) 0.046(2) Uani 1 1 d .
H9A H 0.4211 0.5216 0.7082 0.056 Uiso 1 1 calc R
H9B H 0.4768 0.6145 0.6896 0.056 Uiso 1 1 calc R
C10 C 0.3789(4) 0.6826(8) 0.6678(4) 0.047(2) Uani 1 1 d .
H10A H 0.3326 0.6454 0.6597 0.056 Uiso 1 1 calc R
H10B H 0.3840 0.7315 0.6304 0.056 Uiso 1 1 calc R
C11 C 0.3834(4) 0.7726(9) 0.7240(5) 0.054(3) Uani 1 1 d .
H11A H 0.3751 0.7251 0.7609 0.065 Uiso 1 1 calc R
H11B H 0.4304 0.8064 0.7339 0.065 Uiso 1 1 calc R
C12 C 0.3326(4) 0.8815(8) 0.7130(5) 0.053(3) Uani 1 1 d .
H12A H 0.3412 0.9374 0.7497 0.064 Uiso 1 1 calc R
H12B H 0.3407 0.9294 0.6762 0.064 Uiso 1 1 calc R
C13 C 0.2203(4) 0.8003(7) 0.6472(4) 0.040(2) Uani 1 1 d .
H13 H 0.2350 0.8080 0.6082 0.048 Uiso 1 1 calc R
C14 C 0.1600(4) 0.7547(6) 0.7180(4) 0.0340(19) Uani 1 1 d .
C15 C 0.1110(4) 0.7123(7) 0.7530(5) 0.046(2) Uani 1 1 d .
H15 H 0.0694 0.6754 0.7329 0.056 Uiso 1 1 calc R
C16 C 0.1256(5) 0.7264(9) 0.8180(5) 0.055(2) Uani 1 1 d .
H16 H 0.0932 0.6983 0.8421 0.066 Uiso 1 1 calc R
C17 C 0.1869(5) 0.7809(8) 0.8489(5) 0.056(3) Uani 1 1 d .
H17 H 0.1947 0.7892 0.8930 0.067 Uiso 1 1 calc R
C18 C 0.2377(5) 0.8241(8) 0.8149(4) 0.050(2) Uani 1 1 d .
H18 H 0.2794 0.8603 0.8350 0.060 Uiso 1 1 calc R
C19 C 0.2213(4) 0.8090(7) 0.7492(4) 0.039(2) Uani 1 1 d .

loop_
_atom_site_aniso_label
_atom_site_aniso_U_11
_atom_site_aniso_U_22
_atom_site_aniso_U_33
_atom_site_aniso_U_23
_atom_site_aniso_U_13
_atom_site_aniso_U_12
Hg1 0.0351(2) 0.0441(2) 0.0390(2) 0.00448(15) 0.00933(15) -0.00168(14)
I1 0.0563(4) 0.0462(3) 0.0519(4) -0.0009(3) 0.0219(3) -0.0135(3)
I2 0.0397(3) 0.0490(4) 0.0580(4) -0.0008(3) 0.0217(3) -0.0007(3)
N1 0.039(4) 0.034(3) 0.031(4) -0.004(3) 0.010(3) -0.002(3)
N2 0.032(4) 0.039(4) 0.039(5) -0.001(3) 0.004(3) -0.007(3)
N3 0.041(4) 0.040(4) 0.046(5) -0.009(3) 0.007(4) -0.008(3)
N4 0.040(4) 0.038(4) 0.041(5) 0.000(3) 0.003(3) -0.001(3)
C1 0.034(4) 0.040(4) 0.027(5) 0.001(4) 0.001(4) 0.002(4)
C2 0.038(5) 0.026(4) 0.032(5) -0.004(3) 0.006(4) -0.005(3)
C3 0.049(6) 0.044(5) 0.039(6) 0.008(4) 0.004(4) 0.008(4)
C4 0.029(5) 0.042(5) 0.082(8) -0.006(5) 0.003(5) 0.005(4)
C5 0.032(5) 0.047(5) 0.066(7) 0.001(5) 0.011(5) -0.005(4)
C6 0.039(5) 0.043(5) 0.047(6) -0.001(4) 0.014(4) -0.009(4)
C7 0.033(4) 0.026(4) 0.028(5) -0.010(3) 0.006(4) 0.001(3)
C8 0.055(6) 0.041(5) 0.037(6) 0.010(4) 0.012(4) -0.001(4)
C9 0.051(6) 0.054(5) 0.035(6) 0.014(4) 0.010(4) -0.009(4)
C10 0.038(5) 0.061(6) 0.040(6) -0.011(4) 0.004(4) -0.011(4)
C11 0.042(5) 0.071(6) 0.050(7) -0.018(5) 0.009(5) -0.016(5)
C12 0.042(5) 0.052(6) 0.071(8) -0.017(5) 0.024(5) -0.019(5)
C13 0.053(6) 0.043(5) 0.027(5) -0.003(4) 0.019(4) -0.005(4)
C14 0.037(5) 0.022(4) 0.042(6) -0.005(3) 0.005(4) -0.001(3)
C15 0.039(5) 0.043(5) 0.059(7) -0.002(4) 0.015(5) -0.010(4)
C16 0.061(7) 0.063(6) 0.042(7) -0.006(5) 0.015(5) 0.003(5)
C17 0.070(7) 0.064(6) 0.041(6) -0.014(5) 0.027(5) 0.010(5)
C18 0.044(5) 0.065(6) 0.040(6) -0.018(5) 0.001(4) 0.010(5)
C19 0.042(5) 0.037(5) 0.039(6) -0.008(4) 0.008(4) 0.004(4)

loop_
_atom_type_symbol
_atom_type_description
_atom_type_scat_dispersion_real
_atom_type_scat_dispersion_imag
_atom_type_scat_source
C C 0.0033 0.0016 'International Tables Vol C Tables 4.2.6.8 and 6.1.1.4'
H H 0.0000 0.0000 'International Tables Vol C Tables 4.2.6.8 and 6.1.1.4'
N N 0.0061 0.0033 'International Tables Vol C Tables 4.2.6.8 and 6.1.1.4'
I I -0.4742 1.8119 'International Tables Vol C Tables 4.2.6.8 and 6.1.1.4'
Hg Hg -2.3894 9.2266 'International Tables Vol C Tables 4.2.6.8 and 6.1.1.4'

loop_
_geom_angle_atom_site_label_1
_geom_angle_atom_site_label_2
_geom_angle_atom_site_label_3
_geom_angle
_geom_angle_site_symmetry_1
_geom_angle_site_symmetry_3
N2 Hg1 N4 92.7(2) . 7_566
N2 Hg1 I1 115.86(15) . .
N4 Hg1 I1 108.34(17) 7_566 .
N2 Hg1 I2 102.48(16) . .
N4 Hg1 I2 98.46(16) 7_566 .
I1 Hg1 I2 131.12(2) . .
C1 N1 C2 106.9(6) . .
C1 N1 C8 126.8(7) . .
C2 N1 C8 125.6(7) . .
C1 N2 C7 104.2(7) . .
C1 N2 Hg1 120.6(5) . .
C7 N2 Hg1 132.6(5) . .
C13 N3 C19 105.3(7) . .
C13 N3 C12 127.2(8) . .
C19 N3 C12 126.2(8) . .
C13 N4 C14 103.4(7) . .
C13 N4 Hg1 121.5(6) . 7_566
C14 N4 Hg1 130.6(5) . 7_566
N2 C1 N1 114.2(7) . .
N2 C1 H1 122.9 . .
N1 C1 H1 122.9 . .
N1 C2 C3 132.5(7) . .
N1 C2 C7 104.8(7) . .
C3 C2 C7 122.6(7) . .
C4 C3 C2 115.9(8) . .
C4 C3 H3 122.0 . .
C2 C3 H3 122.0 . .
C5 C4 C3 121.9(8) . .
C5 C4 H4 119.1 . .
C3 C4 H4 119.1 . .
C6 C5 C4 123.2(8) . .
C6 C5 H5 118.4 . .
C4 C5 H5 118.4 . .
C5 C6 C7 116.4(8) . .
C5 C6 H6 121.8 . .
C7 C6 H6 121.8 . .
N2 C7 C2 109.8(7) . .
N2 C7 C6 130.2(7) . .
C2 C7 C6 119.9(7) . .
N1 C8 C9 111.4(6) . .
N1 C8 H8A 109.3 . .
C9 C8 H8A 109.3 . .
N1 C8 H8B 109.3 . .
C9 C8 H8B 109.3 . .
H8A C8 H8B 108.0 . .
C10 C9 C8 114.4(8) . .
C10 C9 H9A 108.7 . .
C8 C9 H9A 108.7 . .
C10 C9 H9B 108.7 . .
C8 C9 H9B 108.7 . .
H9A C9 H9B 107.6 . .
C9 C10 C11 116.0(8) . .
C9 C10 H10A 108.3 . .
C11 C10 H10A 108.3 . .
C9 C10 H10B 108.3 . .
C11 C10 H10B 108.3 . .
H10A C10 H10B 107.4 . .
C12 C11 C10 114.3(8) . .
C12 C11 H11A 108.7 . .
C10 C11 H11A 108.7 . .
C12 C11 H11B 108.7 . .
C10 C11 H11B 108.7 . .
H11A C11 H11B 107.6 . .
N3 C12 C11 113.0(7) . .
N3 C12 H12A 109.0 . .
C11 C12 H12A 109.0 . .
N3 C12 H12B 109.0 . .
C11 C12 H12B 109.0 . .
H12A C12 H12B 107.8 . .
N4 C13 N3 114.9(7) . .
N4 C13 H13 122.5 . .
N3 C13 H13 122.5 . .
C19 C14 C15 119.6(8) . .
C19 C14 N4 110.0(7) . .
C15 C14 N4 130.4(8) . .
C16 C15 C14 118.0(8) . .
C16 C15 H15 121.0 . .
C14 C15 H15 121.0 . .
C15 C16 C17 122.1(9) . .
C15 C16 H16 119.0 . .
C17 C16 H16 119.0 . .
C16 C17 C18 121.4(9) . .
C16 C17 H17 119.3 . .
C18 C17 H17 119.3 . .
C19 C18 C17 115.2(8) . .
C19 C18 H18 122.4 . .
C17 C18 H18 122.4 . .
N3 C19 C14 106.3(8) . .
N3 C19 C18 130.0(8) . .
C14 C19 C18 123.7(8) . .

loop_
_geom_bond_atom_site_label_1
_geom_bond_atom_site_label_2
_geom_bond_distance
_geom_bond_site_symmetry_2
Hg1 N2 2.302(6) .
Hg1 N4 2.418(7) 7_566
Hg1 I1 2.6513(7) .
Hg1 I2 2.7156(7) .
N1 C1 1.344(9) .
N1 C2 1.381(9) .
N1 C8 1.449(10) .
N2 C1 1.308(9) .
N2 C7 1.394(9) .
N3 C13 1.348(10) .
N3 C19 1.382(10) .
N3 C12 1.471(10) .
N4 C13 1.317(9) .
N4 C14 1.392(10) .
N4 Hg1 2.418(7) 7_566
C1 H1 0.9300 .
C2 C3 1.386(11) .
C2 C7 1.400(10) .
C3 C4 1.375(12) .
C3 H3 0.9300 .
C4 C5 1.372(12) .
C4 H4 0.9300 .
C5 C6 1.367(11) .
C5 H5 0.9300 .
C6 C7 1.401(10) .
C6 H6 0.9300 .
C8 C9 1.526(12) .
C8 H8A 0.9700 .
C8 H8B 0.9700 .
C9 C10 1.481(11) .
C9 H9A 0.9700 .
C9 H9B 0.9700 .
C10 C11 1.519(11) .
C10 H10A 0.9700 .
C10 H10B 0.9700 .
C11 C12 1.508(12) .
C11 H11A 0.9700 .
C11 H11B 0.9700 .
C12 H12A 0.9700 .
C12 H12B 0.9700 .
C13 H13 0.9300 .
C14 C19 1.383(11) .
C14 C15 1.386(11) .
C15 C16 1.371(12) .
C15 H15 0.9300 .
C16 C17 1.381(12) .
C16 H16 0.9300 .
C17 C18 1.402(12) .
C17 H17 0.9300 .
C18 C19 1.388(12) .
C18 H18 0.9300 .

loop_
_geom_torsion_atom_site_label_1
_geom_torsion_atom_site_label_2
_geom_torsion_atom_site_label_3
_geom_torsion_atom_site_label_4
_geom_torsion
_geom_torsion_site_symmetry_1
N4 Hg1 N2 C1 -74.9(6) 7_566
I1 Hg1 N2 C1 173.2(5) .
I2 Hg1 N2 C1 24.3(6) .
N4 Hg1 N2 C7 126.6(7) 7_566
I1 Hg1 N2 C7 14.8(7) .
I2 Hg1 N2 C7 -134.1(6) .
C7 N2 C1 N1 -0.9(9) .
Hg1 N2 C1 N1 -164.7(5) .
C2 N1 C1 N2 2.2(9) .
C8 N1 C1 N2 172.7(7) .
C1 N1 C2 C3 178.7(9) .
C8 N1 C2 C3 8.1(13) .
C1 N1 C2 C7 -2.5(8) .
C8 N1 C2 C7 -173.1(7) .
N1 C2 C3 C4 178.9(8) .
C7 C2 C3 C4 0.3(12) .
C2 C3 C4 C5 1.6(13) .
C3 C4 C5 C6 -1.9(15) .
C4 C5 C6 C7 0.2(13) .
C1 N2 C7 C2 -0.8(8) .
Hg1 N2 C7 C2 160.2(5) .
C1 N2 C7 C6 -177.4(8) .
Hg1 N2 C7 C6 -16.5(12) .
N1 C2 C7 N2 2.1(8) .
C3 C2 C7 N2 -179.0(7) .
N1 C2 C7 C6 179.1(6) .
C3 C2 C7 C6 -2.0(11) .
C5 C6 C7 N2 178.0(8) .
C5 C6 C7 C2 1.7(11) .
C1 N1 C8 C9 -88.4(10) .
C2 N1 C8 C9 80.4(9) .
N1 C8 C9 C10 67.0(9) .
C8 C9 C10 C11 -171.2(7) .
C9 C10 C11 C12 176.4(7) .
C13 N3 C12 C11 -83.0(11) .
C19 N3 C12 C11 81.9(10) .
C10 C11 C12 N3 62.8(11) .
C14 N4 C13 N3 -1.2(9) .
Hg1 N4 C13 N3 -159.8(5) 7_566
C19 N3 C13 N4 2.0(9) .
C12 N3 C13 N4 169.4(7) .
C13 N4 C14 C19 -0.1(8) .
Hg1 N4 C14 C19 155.8(5) 7_566
C13 N4 C14 C15 -178.1(8) .
Hg1 N4 C14 C15 -22.3(12) 7_566
C19 C14 C15 C16 0.0(12) .
N4 C14 C15 C16 178.0(8) .
C14 C15 C16 C17 0.1(13) .
C15 C16 C17 C18 -0.4(14) .
C16 C17 C18 C19 0.7(13) .
C13 N3 C19 C14 -1.8(8) .
C12 N3 C19 C14 -169.4(7) .
C13 N3 C19 C18 177.4(8) .
C12 N3 C19 C18 9.8(13) .
C15 C14 C19 N3 179.5(7) .
N4 C14 C19 N3 1.2(9) .
C15 C14 C19 C18 0.2(12) .
N4 C14 C19 C18 -178.1(7) .
C17 C18 C19 N3 -179.7(8) .
C17 C18 C19 C14 -0.6(12) .
